data_7717559
loop_
_publ_author_name
'Wu, Jianfeng'
'Li, Mengtao'
'Yang, Qianqian'
'Zhang, Baoliang'
'Tang, Jinkui'

_publ_section_title
;
 Two-step Spin Transition around Room Temperature in a FeIII Complex
;
_journal_name_full 'Dalton Transactions'
_journal_paper_doi 10.1039/D4DT02736A
_journal_year 2024
_chemical_formula_moiety 'C32 H22 Fe N4 O4, Cl O4, 2(C2 H3 N)'
_chemical_formula_sum 'C36 H28 Cl Fe N6 O8'
_chemical_formula_weight 763.94
_space_group_crystal_system triclinic
_space_group_IT_number 2
_space_group_name_Hall '-P 1'
_space_group_name_H-M_alt 'P -1'
_atom_sites_solution_hydrogens geom
_atom_sites_solution_primary dual
_audit_creation_date 2024-06-09
_audit_creation_method
;
Olex2 1.5
(compiled 2024.02.16 svn.r378c4104 for OlexSys, GUI svn.r6928)
;
_audit_update_record
;
2024-11-16 deposited with the CCDC.	2024-11-21 downloaded from the CCDC.
;
_cell_angle_alpha 71.472(4)
_cell_angle_beta 73.006(4)
_cell_angle_gamma 89.279(4)
_cell_formula_units_Z 2
_cell_length_a 9.7125(17)
_cell_length_b 12.608(2)
_cell_length_c 15.640(2)
_cell_measurement_reflns_used 5205
_cell_measurement_temperature 300.00
_cell_measurement_theta_max 24.92
_cell_measurement_theta_min 2.83
_cell_volume 1729.8(5)
_computing_cell_refinement 'Bruker SMART'
_computing_data_collection 'Bruker SMART'
_computing_data_reduction 'Bruker SAINT'
_computing_molecular_graphics 'Olex2 1.5 (Dolomanov et al., 2009)'
_computing_publication_material 'Olex2 1.5 (Dolomanov et al., 2009)'
_computing_structure_refinement 'SHELXL 2018/3 (Sheldrick, 2015)'
_computing_structure_solution 'SHELXT 2018/2 (Sheldrick, 2018)'
_diffrn_ambient_temperature 300.00
_diffrn_measured_fraction_theta_full 0.966
_diffrn_measured_fraction_theta_max 0.966
_diffrn_measurement_device_type 'CCD area detector'
_diffrn_measurement_method 'phi and omega scans'
_diffrn_radiation_monochromator graphite
_diffrn_radiation_type MoK\a
_diffrn_radiation_wavelength 0.71073
_diffrn_reflns_av_R_equivalents 0.0620
_diffrn_reflns_av_unetI/netI 0.0526
_diffrn_reflns_Laue_measured_fraction_full 0.966
_diffrn_reflns_Laue_measured_fraction_max 0.966
_diffrn_reflns_limit_h_max 11
_diffrn_reflns_limit_h_min -11
_diffrn_reflns_limit_k_max 15
_diffrn_reflns_limit_k_min -15
_diffrn_reflns_limit_l_max 18
_diffrn_reflns_limit_l_min -18
_diffrn_reflns_number 24600
_diffrn_reflns_point_group_measured_fraction_full 0.966
_diffrn_reflns_point_group_measured_fraction_max 0.966
_diffrn_reflns_theta_full 25.153
_diffrn_reflns_theta_max 25.153
_diffrn_reflns_theta_min 2.235
_diffrn_source_current 1.4
_diffrn_source_power 0.07
_diffrn_source_voltage 50.0
_exptl_absorpt_coefficient_mu 0.575
_exptl_absorpt_correction_T_max 0.897
_exptl_absorpt_correction_T_min 0.886
_exptl_absorpt_correction_type multi-scan
_exptl_absorpt_process_details
'multi-scan was used for absorption correction. wR2(int) was 0.0979 before and 0.0508 after correction. The Ratio of minimum to maximum transmission is 0.8290. The \l/2 correction factor is Not present.'
_exptl_crystal_colour 'clear dark red'
_exptl_crystal_colour_lustre clear
_exptl_crystal_colour_modifier dark
_exptl_crystal_colour_primary red
_exptl_crystal_density_diffrn 1.467
_exptl_crystal_description block
_exptl_crystal_F_000 786
_exptl_crystal_size_max 0.21
_exptl_crystal_size_mid 0.19
_exptl_crystal_size_min 0.19
_refine_diff_density_max 0.551
_refine_diff_density_min -0.782
_refine_diff_density_rms 0.060
_refine_ls_extinction_method none
_refine_ls_goodness_of_fit_ref 1.036
_refine_ls_hydrogen_treatment constr
_refine_ls_matrix_type full
_refine_ls_number_parameters 510
_refine_ls_number_reflns 5990
_refine_ls_number_restraints 94
_refine_ls_restrained_S_all 1.161
_refine_ls_R_factor_all 0.0846
_refine_ls_R_factor_gt 0.0645
_refine_ls_shift/su_max 0.001
_refine_ls_shift/su_mean 0.000
_refine_ls_structure_factor_coef Fsqd
_refine_ls_weighting_details 'w=1/[\s^2^(Fo^2^)+(0.1016P)^2^+1.5165P] where P=(Fo^2^+2Fc^2^)/3'
_refine_ls_weighting_scheme calc
_refine_ls_wR_factor_gt 0.1707
_refine_ls_wR_factor_ref 0.1882
_reflns_Friedel_coverage 0.000
_reflns_number_gt 4624
_reflns_number_total 5990
_reflns_threshold_expression 'I > 2\s(I)'
_cod_data_source_file d4dt02736a2.cif
_cod_data_source_block 2_300K
_cod_original_cell_volume 1729.9(5)
_cod_database_code 7717559
_shelx_shelxl_version_number 2018/3
_shelx_space_group_comment
;
The symmetry employed for this shelxl refinement is uniquely defined
by the following loop, which should always be used as a source of
symmetry information in preference to the above space-group names.
They are only intended as comments.
;
_olex2_refinement_description
;
1. Fixed Uiso
 At 1.2 times of:
  All C(H) groups
 At 1.5 times of:
  All C(H,H,H) groups, All O(H) groups
2. Restrained distances
 Cl1-O6 \\sim Cl1-O2A
 with sigma of 0.02
 Cl1-O7 \\sim Cl1-O3A
 with sigma of 0.02
 Cl1-O5 \\sim Cl1-O1A
 with sigma of 0.02
 Cl1-O8 \\sim Cl1-O4A
 with sigma of 0.02
3. Uiso/Uaniso restraints and constraints
Uanis(C33) \\sim Ueq, Uanis(C34) \\sim Ueq, Uanis(C36) \\sim Ueq, Uanis(C35)
\\sim Ueq, Uanis(N6) \\sim Ueq: with sigma of 0.01 and sigma for terminal atoms
of 0.02
Uanis(N5) \\sim Ueq, Uanis(C33) \\sim Ueq, Uanis(C34) \\sim Ueq: with sigma of
0.01 and sigma for terminal atoms of 0.02
Uanis(O4A) \\sim Ueq, Uanis(O7) \\sim Ueq, Uanis(O6) \\sim Ueq, Uanis(O2A)
\\sim Ueq, Uanis(O8) \\sim Ueq, Uanis(O3A) \\sim Ueq, Uanis(O5) \\sim Ueq,
Uanis(O1A) \\sim Ueq: with sigma of 0.01 and sigma for terminal atoms of 0.02
Uanis(O3A) \\sim Ueq, Uanis(Cl1) \\sim Ueq, Uanis(O6) \\sim Ueq, Uanis(O7)
\\sim Ueq, Uanis(O5) \\sim Ueq, Uanis(O8) \\sim Ueq, Uanis(O1A) \\sim Ueq,
Uanis(O4A) \\sim Ueq, Uanis(O2A) \\sim Ueq: with sigma of 0.005 and sigma for
terminal atoms of 0.01
Uanis(O6) \\sim Ueq, Uanis(Cl1) \\sim Ueq, Uanis(O7) \\sim Ueq, Uanis(O5) \\sim
Ueq, Uanis(O8) \\sim Ueq, Uanis(O1A) \\sim Ueq, Uanis(O4A) \\sim Ueq,
Uanis(O3A) \\sim Ueq, Uanis(O2A) \\sim Ueq: with sigma of 0.001 and sigma for
terminal atoms of 0.002
4. Others
 Sof(O1A)=Sof(O2A)=Sof(O3A)=Sof(O4A)=1-FVAR(1)
 Sof(O5)=Sof(O6)=Sof(O7)=Sof(O8)=FVAR(1)
5.a Aromatic/amide H refined with riding coordinates:
 C1(H1), C2(H2A), C3(H3), C7(H7), C8(H8), C9(H9), C10(H10), C14(H14), C15(H15),
  C16(H16), C17(H17), C18(H18), C19(H19), C23(H23), C24(H24), C25(H25),
 C26(H26), C27(H27), C28(H28), C29(H29)
5.b Idealised Me refined as rotating group:
 C34(H34A,H34B,H34C), C36(H36A,H36B,H36C)
5.c Idealised tetrahedral OH refined as rotating group:
 O2(H2), O4(H4)
;
_olex2_submission_special_instructions 'No special instructions were received'

loop_
_space_group_symop_operation_xyz
'x, y, z'
'-x, -y, -z'

loop_
_atom_site_label
_atom_site_type_symbol
_atom_site_fract_x
_atom_site_fract_y
_atom_site_fract_z
_atom_site_U_iso_or_equiv
_atom_site_adp_type
_atom_site_occupancy
_atom_site_site_symmetry_order
_atom_site_calc_flag
_atom_site_refinement_flags_posn
_atom_site_refinement_flags_adp
_atom_site_refinement_flags_occupancy
_atom_site_disorder_assembly
_atom_site_disorder_group
Fe1 Fe 0.51800(5) 0.58440(4) 0.68435(4) 0.0439(2) Uani 1 1 d . . . . .
O1 O 0.4459(3) 0.7004(2) 0.6020(2) 0.0574(7) Uani 1 1 d . . . . .
O2 O 0.3545(4) 0.8196(3) 0.4598(2) 0.0722(9) Uani 1 1 d . . . . .
H2 H 0.342318 0.868655 0.414166 0.108 Uiso 1 1 calc R U . . .
O3 O 0.3401(3) 0.4923(2) 0.7515(2) 0.0556(7) Uani 1 1 d . . . . .
O4 O 0.0874(3) 0.3936(3) 0.8816(2) 0.0768(9) Uani 1 1 d . . . . .
H4 H 0.115238 0.460664 0.860241 0.115 Uiso 1 1 calc R U . . .
N1 N 0.6128(3) 0.4898(3) 0.7905(2) 0.0476(7) Uani 1 1 d . . . . .
N2 N 0.5129(3) 0.6900(3) 0.7663(2) 0.0474(7) Uani 1 1 d . . . . .
N3 N 0.7352(4) 0.6497(3) 0.5958(2) 0.0556(8) Uani 1 1 d . . . . .
N4 N 0.5759(3) 0.4758(3) 0.6034(2) 0.0485(7) Uani 1 1 d . . . . .
C1 C 0.6570(4) 0.3881(4) 0.8004(3) 0.0569(10) Uani 1 1 d . . . . .
H1 H 0.645415 0.352117 0.759187 0.068 Uiso 1 1 calc R U . . .
C2 C 0.7202(5) 0.3325(4) 0.8698(3) 0.0697(12) Uani 1 1 d . . . . .
H2A H 0.748431 0.260480 0.875197 0.084 Uiso 1 1 calc R U . . .
C3 C 0.7399(5) 0.3853(4) 0.9296(3) 0.0694(12) Uani 1 1 d . . . . .
H3 H 0.784318 0.350052 0.975158 0.083 Uiso 1 1 calc R U . . .
C4 C 0.6933(4) 0.4930(4) 0.9226(3) 0.0590(10) Uani 1 1 d . . . . .
C5 C 0.6280(4) 0.5427(3) 0.8511(3) 0.0488(9) Uani 1 1 d . . . . .
C6 C 0.5741(4) 0.6508(3) 0.8409(3) 0.0507(9) Uani 1 1 d . . . . .
C7 C 0.5889(5) 0.7042(4) 0.9014(3) 0.0679(12) Uani 1 1 d . . . . .
H7 H 0.555684 0.774888 0.895609 0.082 Uiso 1 1 calc R U . . .
C8 C 0.6537(6) 0.6541(5) 0.9725(3) 0.0753(13) Uani 1 1 d . . . . .
H8 H 0.662225 0.692279 1.013001 0.090 Uiso 1 1 calc R U . . .
C9 C 0.7037(5) 0.5517(4) 0.9829(3) 0.0724(13) Uani 1 1 d . . . . .
H9 H 0.745441 0.520051 1.030687 0.087 Uiso 1 1 calc R U . . .
C10 C 0.4556(5) 0.7864(3) 0.7516(3) 0.0559(10) Uani 1 1 d . . . . .
H10 H 0.451181 0.822892 0.795410 0.067 Uiso 1 1 calc R U . . .
C11 C 0.3999(4) 0.8409(3) 0.6764(3) 0.0531(9) Uani 1 1 d . . . . .
C12 C 0.3995(4) 0.7984(3) 0.6032(3) 0.0496(9) Uani 1 1 d . . . . .
C13 C 0.3491(4) 0.8630(3) 0.5297(3) 0.0531(9) Uani 1 1 d . . . . .
C14 C 0.2967(5) 0.9642(4) 0.5300(3) 0.0672(12) Uani 1 1 d . . . . .
H14 H 0.261766 1.005625 0.481178 0.081 Uiso 1 1 calc R U . . .
C15 C 0.2950(6) 1.0055(4) 0.6025(4) 0.0821(15) Uani 1 1 d . . . . .
H15 H 0.258531 1.074120 0.601989 0.098 Uiso 1 1 calc R U . . .
C16 C 0.3456(6) 0.9473(4) 0.6735(4) 0.0734(13) Uani 1 1 d . . . . .
H16 H 0.345340 0.976658 0.721068 0.088 Uiso 1 1 calc R U . . .
C17 C 0.8101(5) 0.7367(4) 0.5961(4) 0.0723(12) Uani 1 1 d . . . . .
H17 H 0.772210 0.769111 0.642768 0.087 Uiso 1 1 calc R U . . .
C18 C 0.9437(6) 0.7817(5) 0.5290(4) 0.0894(16) Uani 1 1 d . . . . .
H18 H 0.994466 0.841463 0.532396 0.107 Uiso 1 1 calc R U . . .
C19 C 0.9973(6) 0.7386(5) 0.4607(4) 0.0845(16) Uani 1 1 d . . . . .
H19 H 1.085529 0.769343 0.415436 0.101 Uiso 1 1 calc R U . . .
C20 C 0.9223(5) 0.6459(4) 0.4554(3) 0.0654(12) Uani 1 1 d . . . . .
C21 C 0.7900(4) 0.6032(3) 0.5267(3) 0.0542(10) Uani 1 1 d . . . . .
C22 C 0.7096(4) 0.5093(3) 0.5281(3) 0.0518(9) Uani 1 1 d . . . . .
C23 C 0.7615(5) 0.4617(4) 0.4589(3) 0.0652(11) Uani 1 1 d . . . . .
H23 H 0.709090 0.400604 0.458673 0.078 Uiso 1 1 calc R U . . .
C24 C 0.8935(6) 0.5046(5) 0.3882(3) 0.0789(15) Uani 1 1 d . . . . .
H24 H 0.928143 0.470982 0.341979 0.095 Uiso 1 1 calc R U . . .
C25 C 0.9708(5) 0.5937(5) 0.3861(3) 0.0812(16) Uani 1 1 d . . . . .
H25 H 1.057520 0.621067 0.338156 0.097 Uiso 1 1 calc R U . . .
C26 C 0.5039(4) 0.3815(3) 0.6205(3) 0.0536(9) Uani 1 1 d . . . . .
H26 H 0.542866 0.339056 0.581727 0.064 Uiso 1 1 calc R U . . .
C27 C 0.3114(5) 0.2314(4) 0.7000(3) 0.0678(12) Uani 1 1 d . . . . .
H27 H 0.361056 0.194061 0.659235 0.081 Uiso 1 1 calc R U . . .
C28 C 0.1848(6) 0.1841(4) 0.7644(4) 0.0742(13) Uani 1 1 d . . . . .
H28 H 0.147706 0.114727 0.767766 0.089 Uiso 1 1 calc R U . . .
C29 C 0.1088(5) 0.2379(4) 0.8260(3) 0.0679(12) Uani 1 1 d . . . . .
H29 H 0.020609 0.204915 0.870212 0.081 Uiso 1 1 calc R U . . .
C30 C 0.1639(4) 0.3407(4) 0.8220(3) 0.0571(10) Uani 1 1 d . . . . .
C31 C 0.2959(4) 0.3929(3) 0.7549(3) 0.0472(8) Uani 1 1 d . . . . .
C32 C 0.3716(4) 0.3373(3) 0.6924(3) 0.0515(9) Uani 1 1 d . . . . .
Cl1 Cl 0.27020(17) 0.95233(12) 0.24213(9) 0.0863(4) Uani 1 1 d D U . . .
O5 O 0.3894(10) 1.0212(7) 0.1665(6) 0.131(3) Uani 0.667(13) 1 d D U P A 1
O6 O 0.3303(11) 0.8444(7) 0.2701(6) 0.123(3) Uani 0.667(13) 1 d D U P A 1
O7 O 0.2293(12) 0.9834(7) 0.3219(6) 0.126(3) Uani 0.667(13) 1 d D U P A 1
O8 O 0.1567(10) 0.9387(8) 0.2089(7) 0.145(4) Uani 0.667(13) 1 d D U P A 1
O1A O 0.2914(19) 1.0354(11) 0.1537(8) 0.111(6) Uani 0.333(13) 1 d D U P A 2
O2A O 0.272(2) 0.8345(10) 0.2560(11) 0.104(5) Uani 0.333(13) 1 d D U P A 2
O3A O 0.312(2) 0.9976(13) 0.3009(11) 0.113(5) Uani 0.333(13) 1 d D U P A 2
O4A O 0.1163(18) 0.963(2) 0.267(2) 0.201(11) Uani 0.333(13) 1 d D U P A 2
N5 N 0.1013(9) 0.6278(7) 0.8554(7) 0.173(3) Uani 1 1 d . U . . .
C33 C 0.0549(8) 0.7088(8) 0.8427(7) 0.138(3) Uani 1 1 d . U . . .
C34 C -0.0010(11) 0.8140(8) 0.8424(11) 0.219(6) Uani 1 1 d . U . . .
H34A H -0.065524 0.830723 0.804551 0.329 Uiso 1 1 calc R U . . .
H34B H 0.077282 0.871872 0.816436 0.329 Uiso 1 1 calc R U . . .
H34C H -0.052471 0.810079 0.906039 0.329 Uiso 1 1 calc R U . . .
N6 N 0.7509(10) 0.1025(7) 1.0554(5) 0.157(3) Uani 1 1 d . U . . .
C35 C 0.7053(11) 0.0203(8) 1.0548(5) 0.123(2) Uani 1 1 d . U . . .
C36 C 0.6428(11) -0.0855(7) 1.0572(6) 0.146(3) Uani 1 1 d . U . . .
H36A H 0.706846 -0.110996 1.009607 0.219 Uiso 1 1 calc R U . . .
H36B H 0.551303 -0.074552 1.045296 0.219 Uiso 1 1 calc R U . . .
H36C H 0.629140 -0.140636 1.118417 0.219 Uiso 1 1 calc R U . . .

loop_
_atom_site_aniso_label
_atom_site_aniso_U_11
_atom_site_aniso_U_22
_atom_site_aniso_U_33
_atom_site_aniso_U_23
_atom_site_aniso_U_13
_atom_site_aniso_U_12
Fe1 0.0460(3) 0.0403(3) 0.0508(3) -0.0187(2) -0.0190(2) 0.0070(2)
O1 0.0764(18) 0.0482(15) 0.0668(17) -0.0292(13) -0.0393(14) 0.0231(13)
O2 0.104(2) 0.0641(19) 0.0708(19) -0.0311(16) -0.0501(19) 0.0312(18)
O3 0.0469(14) 0.0568(16) 0.0698(17) -0.0326(14) -0.0147(13) 0.0039(12)
O4 0.0562(18) 0.091(2) 0.080(2) -0.0389(19) -0.0038(15) -0.0003(17)
N1 0.0479(17) 0.0450(17) 0.0488(17) -0.0128(14) -0.0157(14) 0.0052(14)
N2 0.0531(17) 0.0429(17) 0.0500(17) -0.0168(14) -0.0194(14) 0.0028(14)
N3 0.0540(19) 0.0500(19) 0.0570(19) -0.0093(15) -0.0171(15) -0.0007(15)
N4 0.0521(18) 0.0491(18) 0.0495(17) -0.0181(14) -0.0213(14) 0.0123(14)
C1 0.060(2) 0.058(2) 0.057(2) -0.0193(19) -0.0231(19) 0.0159(19)
C2 0.071(3) 0.066(3) 0.073(3) -0.017(2) -0.031(2) 0.027(2)
C3 0.062(3) 0.081(3) 0.064(3) -0.011(2) -0.032(2) 0.017(2)
C4 0.054(2) 0.067(3) 0.054(2) -0.012(2) -0.0214(18) -0.003(2)
C5 0.045(2) 0.052(2) 0.047(2) -0.0121(17) -0.0146(16) -0.0029(16)
C6 0.054(2) 0.049(2) 0.049(2) -0.0138(17) -0.0170(17) -0.0049(17)
C7 0.089(3) 0.056(3) 0.066(3) -0.023(2) -0.030(2) -0.004(2)
C8 0.095(4) 0.080(3) 0.067(3) -0.028(2) -0.042(3) -0.006(3)
C9 0.078(3) 0.082(3) 0.060(3) -0.014(2) -0.035(2) -0.005(3)
C10 0.071(3) 0.048(2) 0.055(2) -0.0252(18) -0.020(2) 0.0073(19)
C11 0.063(2) 0.042(2) 0.062(2) -0.0226(18) -0.0234(19) 0.0106(17)
C12 0.051(2) 0.043(2) 0.059(2) -0.0200(17) -0.0190(18) 0.0044(16)
C13 0.061(2) 0.045(2) 0.061(2) -0.0203(18) -0.0269(19) 0.0103(18)
C14 0.086(3) 0.051(2) 0.075(3) -0.022(2) -0.041(2) 0.020(2)
C15 0.122(4) 0.049(3) 0.100(4) -0.038(3) -0.057(3) 0.039(3)
C16 0.108(4) 0.055(3) 0.077(3) -0.035(2) -0.044(3) 0.028(3)
C17 0.068(3) 0.060(3) 0.081(3) -0.015(2) -0.019(2) -0.011(2)
C18 0.075(3) 0.073(3) 0.102(4) -0.011(3) -0.018(3) -0.022(3)
C19 0.062(3) 0.080(4) 0.079(3) 0.006(3) -0.008(3) -0.012(3)
C20 0.052(2) 0.076(3) 0.049(2) 0.002(2) -0.0131(19) 0.006(2)
C21 0.048(2) 0.058(2) 0.047(2) -0.0033(18) -0.0167(17) 0.0077(18)
C22 0.047(2) 0.059(2) 0.049(2) -0.0125(18) -0.0187(17) 0.0131(18)
C23 0.063(3) 0.076(3) 0.062(3) -0.024(2) -0.027(2) 0.020(2)
C24 0.074(3) 0.111(4) 0.053(3) -0.029(3) -0.020(2) 0.037(3)
C25 0.055(3) 0.114(4) 0.053(3) -0.005(3) -0.008(2) 0.022(3)
C26 0.057(2) 0.054(2) 0.060(2) -0.0280(19) -0.0222(19) 0.0108(18)
C27 0.074(3) 0.055(3) 0.082(3) -0.031(2) -0.026(3) 0.008(2)
C28 0.079(3) 0.051(2) 0.098(4) -0.024(3) -0.034(3) -0.003(2)
C29 0.057(2) 0.060(3) 0.079(3) -0.009(2) -0.023(2) -0.006(2)
C30 0.046(2) 0.069(3) 0.059(2) -0.020(2) -0.0200(18) 0.0058(19)
C31 0.046(2) 0.047(2) 0.055(2) -0.0181(17) -0.0226(17) 0.0067(16)
C32 0.051(2) 0.052(2) 0.058(2) -0.0215(18) -0.0229(18) 0.0102(17)
Cl1 0.0986(8) 0.0821(7) 0.0723(7) -0.0084(5) -0.0353(6) -0.0101(6)
O5 0.131(4) 0.127(4) 0.130(4) -0.038(2) -0.036(2) 0.0031(19)
O6 0.122(3) 0.121(3) 0.124(3) -0.032(2) -0.043(2) 0.0140(19)
O7 0.129(4) 0.127(3) 0.123(3) -0.047(2) -0.036(2) 0.0098(19)
O8 0.143(4) 0.152(4) 0.146(4) -0.049(2) -0.055(2) 0.010(2)
O1A 0.112(6) 0.109(6) 0.107(6) -0.030(3) -0.034(3) 0.011(2)
O2A 0.106(5) 0.100(5) 0.105(5) -0.035(3) -0.031(2) 0.007(2)
O3A 0.115(6) 0.115(6) 0.112(6) -0.039(3) -0.038(3) 0.007(2)
O4A 0.200(11) 0.201(11) 0.202(11) -0.065(4) -0.061(4) 0.020(2)
N5 0.144(6) 0.115(5) 0.207(7) -0.049(5) 0.018(5) 0.033(5)
C33 0.088(4) 0.102(5) 0.189(7) -0.030(5) -0.008(4) 0.007(4)
C34 0.120(7) 0.118(7) 0.362(14) -0.040(8) -0.032(8) 0.030(6)
N6 0.225(8) 0.108(5) 0.123(5) -0.014(4) -0.057(5) -0.005(5)
C35 0.167(6) 0.104(5) 0.097(4) -0.014(4) -0.061(4) 0.032(5)
C36 0.226(9) 0.113(6) 0.151(6) -0.064(5) -0.113(7) 0.056(6)

loop_
_atom_type_symbol
_atom_type_description
_atom_type_scat_dispersion_real
_atom_type_scat_dispersion_imag
_atom_type_scat_source
C C 0.0033 0.0016 'International Tables Vol C Tables 4.2.6.8 and 6.1.1.4'
H H 0.0000 0.0000 'International Tables Vol C Tables 4.2.6.8 and 6.1.1.4'
Cl Cl 0.1484 0.1585 'International Tables Vol C Tables 4.2.6.8 and 6.1.1.4'
Fe Fe 0.3463 0.8444 'International Tables Vol C Tables 4.2.6.8 and 6.1.1.4'
N N 0.0061 0.0033 'International Tables Vol C Tables 4.2.6.8 and 6.1.1.4'
O O 0.0106 0.0060 'International Tables Vol C Tables 4.2.6.8 and 6.1.1.4'

loop_
_geom_angle_atom_site_label_1
_geom_angle_atom_site_label_2
_geom_angle_atom_site_label_3
_geom_angle
_geom_angle_site_symmetry_1
_geom_angle_site_symmetry_3
_geom_angle_publ_flag
O1 Fe1 O3 97.38(13) . . ?
O1 Fe1 N1 164.25(12) . . ?
O1 Fe1 N2 88.24(11) . . ?
O1 Fe1 N3 89.27(13) . . ?
O1 Fe1 N4 100.40(11) . . ?
O3 Fe1 N1 90.21(12) . . ?
O3 Fe1 N2 101.91(12) . . ?
O3 Fe1 N3 164.39(12) . . ?
O3 Fe1 N4 88.12(12) . . ?
N1 Fe1 N3 86.93(12) . . ?
N2 Fe1 N1 76.66(12) . . ?
N2 Fe1 N3 92.37(13) . . ?
N4 Fe1 N1 93.60(12) . . ?
N4 Fe1 N2 165.90(12) . . ?
N4 Fe1 N3 76.76(13) . . ?
C12 O1 Fe1 134.5(2) . . ?
C13 O2 H2 109.5 . . ?
C31 O3 Fe1 132.5(2) . . ?
C30 O4 H4 109.5 . . ?
C1 N1 Fe1 126.0(3) . . ?
C1 N1 C5 118.9(3) . . ?
C5 N1 Fe1 115.0(2) . . ?
C6 N2 Fe1 116.2(2) . . ?
C10 N2 Fe1 123.6(3) . . ?
C10 N2 C6 120.2(3) . . ?
C17 N3 Fe1 126.4(3) . . ?
C17 N3 C21 118.6(4) . . ?
C21 N3 Fe1 114.5(3) . . ?
C22 N4 Fe1 115.3(2) . . ?
C26 N4 Fe1 124.8(3) . . ?
C26 N4 C22 119.8(3) . . ?
N1 C1 H1 118.5 . . ?
N1 C1 C2 123.1(4) . . ?
C2 C1 H1 118.5 . . ?
C1 C2 H2A 120.5 . . ?
C3 C2 C1 118.9(4) . . ?
C3 C2 H2A 120.5 . . ?
C2 C3 H3 119.9 . . ?
C2 C3 C4 120.2(4) . . ?
C4 C3 H3 119.9 . . ?
C3 C4 C5 117.1(4) . . ?
C9 C4 C3 124.3(4) . . ?
C9 C4 C5 118.6(4) . . ?
N1 C5 C4 121.7(4) . . ?
N1 C5 C6 117.6(3) . . ?
C4 C5 C6 120.7(4) . . ?
N2 C6 C5 114.4(3) . . ?
C7 C6 N2 127.7(4) . . ?
C7 C6 C5 117.9(4) . . ?
C6 C7 H7 119.5 . . ?
C6 C7 C8 121.1(5) . . ?
C8 C7 H7 119.5 . . ?
C7 C8 H8 119.4 . . ?
C9 C8 C7 121.2(4) . . ?
C9 C8 H8 119.4 . . ?
C4 C9 H9 119.7 . . ?
C8 C9 C4 120.6(4) . . ?
C8 C9 H9 119.7 . . ?
N2 C10 H10 116.5 . . ?
N2 C10 C11 127.0(4) . . ?
C11 C10 H10 116.5 . . ?
C10 C11 C16 117.3(4) . . ?
C12 C11 C10 124.1(3) . . ?
C12 C11 C16 118.6(4) . . ?
O1 C12 C11 122.0(3) . . ?
O1 C12 C13 119.1(3) . . ?
C13 C12 C11 118.9(3) . . ?
O2 C13 C12 116.5(3) . . ?
O2 C13 C14 122.9(4) . . ?
C14 C13 C12 120.6(4) . . ?
C13 C14 H14 119.7 . . ?
C13 C14 C15 120.6(4) . . ?
C15 C14 H14 119.7 . . ?
C14 C15 H15 119.7 . . ?
C16 C15 C14 120.7(4) . . ?
C16 C15 H15 119.7 . . ?
C11 C16 H16 119.7 . . ?
C15 C16 C11 120.6(4) . . ?
C15 C16 H16 119.7 . . ?
N3 C17 H17 118.7 . . ?
N3 C17 C18 122.6(5) . . ?
C18 C17 H17 118.7 . . ?
C17 C18 H18 120.3 . . ?
C19 C18 C17 119.5(5) . . ?
C19 C18 H18 120.3 . . ?
C18 C19 H19 119.5 . . ?
C18 C19 C20 121.0(5) . . ?
C20 C19 H19 119.5 . . ?
C21 C20 C19 116.5(5) . . ?
C25 C20 C19 125.3(5) . . ?
C25 C20 C21 118.3(5) . . ?
N3 C21 C20 121.8(4) . . ?
N3 C21 C22 118.0(3) . . ?
C20 C21 C22 120.2(4) . . ?
C21 C22 N4 114.4(3) . . ?
C23 C22 N4 126.5(4) . . ?
C23 C22 C21 119.1(4) . . ?
C22 C23 H23 119.9 . . ?
C22 C23 C24 120.3(5) . . ?
C24 C23 H23 119.9 . . ?
C23 C24 H24 119.4 . . ?
C25 C24 C23 121.1(5) . . ?
C25 C24 H24 119.4 . . ?
C20 C25 H25 119.5 . . ?
C24 C25 C20 120.9(4) . . ?
C24 C25 H25 119.5 . . ?
N4 C26 H26 116.9 . . ?
N4 C26 C32 126.2(4) . . ?
C32 C26 H26 116.9 . . ?
C28 C27 H27 119.3 . . ?
C28 C27 C32 121.5(4) . . ?
C32 C27 H27 119.3 . . ?
C27 C28 H28 119.8 . . ?
C27 C28 C29 120.4(4) . . ?
C29 C28 H28 119.8 . . ?
C28 C29 H29 119.9 . . ?
C30 C29 C28 120.2(4) . . ?
C30 C29 H29 119.9 . . ?
O4 C30 C29 119.7(4) . . ?
O4 C30 C31 119.4(4) . . ?
C29 C30 C31 120.9(4) . . ?
O3 C31 C30 118.4(3) . . ?
O3 C31 C32 123.3(3) . . ?
C30 C31 C32 118.3(4) . . ?
C26 C32 C27 117.2(4) . . ?
C31 C32 C26 124.0(4) . . ?
C31 C32 C27 118.8(4) . . ?
O5 Cl1 O6 102.6(6) . . ?
O7 Cl1 O5 115.1(6) . . ?
O7 Cl1 O6 105.4(5) . . ?
O7 Cl1 O8 113.5(6) . . ?
O8 Cl1 O5 110.6(6) . . ?
O8 Cl1 O6 108.7(6) . . ?
O1A Cl1 O2A 124.0(9) . . ?
O1A Cl1 O4A 90.7(13) . . ?
O2A Cl1 O4A 100.7(13) . . ?
O3A Cl1 O1A 109.3(9) . . ?
O3A Cl1 O2A 120.9(10) . . ?
O3A Cl1 O4A 102.4(13) . . ?
N5 C33 C34 169.1(14) . . ?
C33 C34 H34A 109.5 . . ?
C33 C34 H34B 109.5 . . ?
C33 C34 H34C 109.5 . . ?
H34A C34 H34B 109.5 . . ?
H34A C34 H34C 109.5 . . ?
H34B C34 H34C 109.5 . . ?
N6 C35 C36 178.0(11) . . ?
C35 C36 H36A 109.5 . . ?
C35 C36 H36B 109.5 . . ?
C35 C36 H36C 109.5 . . ?
H36A C36 H36B 109.5 . . ?
H36A C36 H36C 109.5 . . ?
H36B C36 H36C 109.5 . . ?

loop_
_geom_bond_atom_site_label_1
_geom_bond_atom_site_label_2
_geom_bond_distance
_geom_bond_site_symmetry_2
_geom_bond_publ_flag
Fe1 O1 1.895(3) . ?
Fe1 O3 1.911(3) . ?
Fe1 N1 2.153(3) . ?
Fe1 N2 2.113(3) . ?
Fe1 N3 2.158(3) . ?
Fe1 N4 2.111(3) . ?
O1 C12 1.315(4) . ?
O2 H2 0.8200 . ?
O2 C13 1.358(5) . ?
O3 C31 1.310(4) . ?
O4 H4 0.8200 . ?
O4 C30 1.358(5) . ?
N1 C1 1.323(5) . ?
N1 C5 1.360(5) . ?
N2 C6 1.410(5) . ?
N2 C10 1.312(5) . ?
N3 C17 1.325(5) . ?
N3 C21 1.362(5) . ?
N4 C22 1.434(5) . ?
N4 C26 1.298(5) . ?
C1 H1 0.9300 . ?
C1 C2 1.392(6) . ?
C2 H2A 0.9300 . ?
C2 C3 1.364(7) . ?
C3 H3 0.9300 . ?
C3 C4 1.407(7) . ?
C4 C5 1.416(5) . ?
C4 C9 1.395(6) . ?
C5 C6 1.431(6) . ?
C6 C7 1.363(6) . ?
C7 H7 0.9300 . ?
C7 C8 1.409(7) . ?
C8 H8 0.9300 . ?
C8 C9 1.352(7) . ?
C9 H9 0.9300 . ?
C10 H10 0.9300 . ?
C10 C11 1.413(6) . ?
C11 C12 1.410(5) . ?
C11 C16 1.428(6) . ?
C12 C13 1.397(5) . ?
C13 C14 1.368(6) . ?
C14 H14 0.9300 . ?
C14 C15 1.386(6) . ?
C15 H15 0.9300 . ?
C15 C16 1.343(7) . ?
C16 H16 0.9300 . ?
C17 H17 0.9300 . ?
C17 C18 1.396(7) . ?
C18 H18 0.9300 . ?
C18 C19 1.320(8) . ?
C19 H19 0.9300 . ?
C19 C20 1.422(7) . ?
C20 C21 1.407(6) . ?
C20 C25 1.407(7) . ?
C21 C22 1.417(6) . ?
C22 C23 1.368(6) . ?
C23 H23 0.9300 . ?
C23 C24 1.402(7) . ?
C24 H24 0.9300 . ?
C24 C25 1.344(8) . ?
C25 H25 0.9300 . ?
C26 H26 0.9300 . ?
C26 C32 1.415(6) . ?
C27 H27 0.9300 . ?
C27 C28 1.340(7) . ?
C27 C32 1.420(6) . ?
C28 H28 0.9300 . ?
C28 C29 1.387(7) . ?
C29 H29 0.9300 . ?
C29 C30 1.384(6) . ?
C30 C31 1.405(5) . ?
C31 C32 1.411(5) . ?
Cl1 O5 1.437(8) . ?
Cl1 O6 1.461(8) . ?
Cl1 O7 1.373(8) . ?
Cl1 O8 1.383(8) . ?
Cl1 O1A 1.404(11) . ?
Cl1 O2A 1.432(12) . ?
Cl1 O3A 1.379(12) . ?
Cl1 O4A 1.447(17) . ?
N5 C33 1.094(9) . ?
C33 C34 1.426(12) . ?
C34 H34A 0.9600 . ?
C34 H34B 0.9600 . ?
C34 H34C 0.9600 . ?
N6 C35 1.135(10) . ?
C35 C36 1.458(12) . ?
C36 H36A 0.9600 . ?
C36 H36B 0.9600 . ?
C36 H36C 0.9600 . ?

loop_
_geom_torsion_atom_site_label_1
_geom_torsion_atom_site_label_2
_geom_torsion_atom_site_label_3
_geom_torsion_atom_site_label_4
_geom_torsion
_geom_torsion_site_symmetry_1
_geom_torsion_site_symmetry_2
_geom_torsion_site_symmetry_3
_geom_torsion_site_symmetry_4
_geom_torsion_publ_flag
Fe1 O1 C12 C11 2.2(6) . . . . ?
Fe1 O1 C12 C13 -178.3(3) . . . . ?
Fe1 O3 C31 C30 171.4(3) . . . . ?
Fe1 O3 C31 C32 -10.7(6) . . . . ?
Fe1 N1 C1 C2 178.7(3) . . . . ?
Fe1 N1 C5 C4 -177.7(3) . . . . ?
Fe1 N1 C5 C6 3.0(4) . . . . ?
Fe1 N2 C6 C5 -1.4(4) . . . . ?
Fe1 N2 C6 C7 177.5(3) . . . . ?
Fe1 N2 C10 C11 -5.8(6) . . . . ?
Fe1 N3 C17 C18 -172.3(4) . . . . ?
Fe1 N3 C21 C20 171.7(3) . . . . ?
Fe1 N3 C21 C22 -8.3(4) . . . . ?
Fe1 N4 C22 C21 6.9(4) . . . . ?
Fe1 N4 C22 C23 -171.2(3) . . . . ?
Fe1 N4 C26 C32 3.2(6) . . . . ?
O1 C12 C13 O2 -1.2(6) . . . . ?
O1 C12 C13 C14 178.4(4) . . . . ?
O2 C13 C14 C15 -179.2(4) . . . . ?
O3 Fe1 O1 C12 95.6(4) . . . . ?
O3 C31 C32 C26 0.9(6) . . . . ?
O3 C31 C32 C27 -177.8(4) . . . . ?
O4 C30 C31 O3 -0.7(6) . . . . ?
O4 C30 C31 C32 -178.6(4) . . . . ?
N1 Fe1 O1 C12 -22.6(7) . . . . ?
N1 C1 C2 C3 -1.1(7) . . . . ?
N1 C5 C6 N2 -1.1(5) . . . . ?
N1 C5 C6 C7 179.9(3) . . . . ?
N2 Fe1 O1 C12 -6.2(4) . . . . ?
N2 C6 C7 C8 -179.6(4) . . . . ?
N2 C10 C11 C12 -0.8(7) . . . . ?
N2 C10 C11 C16 -178.5(4) . . . . ?
N3 Fe1 O1 C12 -98.6(4) . . . . ?
N3 C17 C18 C19 1.8(8) . . . . ?
N3 C21 C22 N4 1.0(5) . . . . ?
N3 C21 C22 C23 179.3(3) . . . . ?
N4 Fe1 O1 C12 -175.0(4) . . . . ?
N4 C22 C23 C24 178.8(4) . . . . ?
N4 C26 C32 C27 -179.1(4) . . . . ?
N4 C26 C32 C31 2.3(6) . . . . ?
C1 N1 C5 C4 1.7(5) . . . . ?
C1 N1 C5 C6 -177.6(3) . . . . ?
C1 C2 C3 C4 1.7(7) . . . . ?
C2 C3 C4 C5 -0.8(6) . . . . ?
C2 C3 C4 C9 177.4(4) . . . . ?
C3 C4 C5 N1 -1.0(6) . . . . ?
C3 C4 C5 C6 178.3(4) . . . . ?
C3 C4 C9 C8 -178.7(5) . . . . ?
C4 C5 C6 N2 179.6(3) . . . . ?
C4 C5 C6 C7 0.6(6) . . . . ?
C5 N1 C1 C2 -0.6(6) . . . . ?
C5 C4 C9 C8 -0.6(7) . . . . ?
C5 C6 C7 C8 -0.7(6) . . . . ?
C6 N2 C10 C11 175.0(4) . . . . ?
C6 C7 C8 C9 0.2(8) . . . . ?
C7 C8 C9 C4 0.5(8) . . . . ?
C9 C4 C5 N1 -179.3(4) . . . . ?
C9 C4 C5 C6 0.0(6) . . . . ?
C10 N2 C6 C5 177.9(3) . . . . ?
C10 N2 C6 C7 -3.3(6) . . . . ?
C10 C11 C12 O1 3.3(6) . . . . ?
C10 C11 C12 C13 -176.3(4) . . . . ?
C10 C11 C16 C15 178.0(5) . . . . ?
C11 C12 C13 O2 178.4(4) . . . . ?
C11 C12 C13 C14 -2.1(6) . . . . ?
C12 C11 C16 C15 0.2(7) . . . . ?
C12 C13 C14 C15 1.2(7) . . . . ?
C13 C14 C15 C16 0.4(8) . . . . ?
C14 C15 C16 C11 -1.1(9) . . . . ?
C16 C11 C12 O1 -179.1(4) . . . . ?
C16 C11 C12 C13 1.4(6) . . . . ?
C17 N3 C21 C20 -0.9(6) . . . . ?
C17 N3 C21 C22 179.2(4) . . . . ?
C17 C18 C19 C20 -1.1(9) . . . . ?
C18 C19 C20 C21 -0.5(7) . . . . ?
C18 C19 C20 C25 -179.5(5) . . . . ?
C19 C20 C21 N3 1.5(6) . . . . ?
C19 C20 C21 C22 -178.6(4) . . . . ?
C19 C20 C25 C24 178.5(5) . . . . ?
C20 C21 C22 N4 -178.9(3) . . . . ?
C20 C21 C22 C23 -0.6(6) . . . . ?
C21 N3 C17 C18 -0.8(7) . . . . ?
C21 C20 C25 C24 -0.5(7) . . . . ?
C21 C22 C23 C24 0.7(6) . . . . ?
C22 N4 C26 C32 179.5(3) . . . . ?
C22 C23 C24 C25 -0.8(7) . . . . ?
C23 C24 C25 C20 0.6(7) . . . . ?
C25 C20 C21 N3 -179.4(4) . . . . ?
C25 C20 C21 C22 0.5(6) . . . . ?
C26 N4 C22 C21 -169.7(3) . . . . ?
C26 N4 C22 C23 12.2(6) . . . . ?
C27 C28 C29 C30 -0.6(7) . . . . ?
C28 C27 C32 C26 -178.4(4) . . . . ?
C28 C27 C32 C31 0.4(7) . . . . ?
C28 C29 C30 O4 178.9(4) . . . . ?
C28 C29 C30 C31 1.0(7) . . . . ?
C29 C30 C31 O3 177.2(4) . . . . ?
C29 C30 C31 C32 -0.8(6) . . . . ?
C30 C31 C32 C26 178.7(4) . . . . ?
C30 C31 C32 C27 0.1(6) . . . . ?
C32 C27 C28 C29 -0.1(7) . . . . ?
